data_7007133
loop_
_publ_author_name
'Zhou, Xiao-Ping'
'Li, Dan'
'Wu, Tao'
'Zhang, Xuanjun'

_publ_section_title
;
 Syntheses of supramolecular CuCN complexes by decomposing CuSCN: a
 general route to CuCN coordination polymers?
;
_journal_issue 20
_journal_name_full 'Dalton transactions (Cambridge, England : 2003)'
_journal_page_first 2435
_journal_page_last 2443
_journal_paper_doi 10.1039/b517969f
_journal_year 2006
_chemical_formula_sum 'C20 H12 Cu2 N8 S'
_chemical_formula_weight 523.52
_chemical_name_systematic
;
?
;
_space_group_IT_number 4
_symmetry_cell_setting monoclinic
_symmetry_space_group_name_Hall 'P 2yb'
_symmetry_space_group_name_H-M 'P 1 21 1'
_atom_sites_solution_hydrogens geom
_atom_sites_solution_primary direct
_atom_sites_solution_secondary difmap
_audit_creation_method SHELXL-97
_cell_angle_alpha 90.00
_cell_angle_beta 112.652(4)
_cell_angle_gamma 90.00
_cell_formula_units_Z 2
_cell_length_a 6.9991(16)
_cell_length_b 18.333(4)
_cell_length_c 8.3381(18)
_cell_measurement_reflns_used 1943
_cell_measurement_temperature 273(2)
_cell_measurement_theta_max 24.1
_cell_measurement_theta_min 2.6
_cell_volume 987.4(4)
_computing_cell_refinement 'Bruker SMART'
_computing_data_collection 'Bruker SMART'
_computing_data_reduction 'Bruker SAINT'
_computing_molecular_graphics 'Bruker SHELXTL'
_computing_publication_material 'Bruker SHELXTL'
_computing_structure_refinement 'SHELXL-97 (Sheldrick, 1997)'
_computing_structure_solution 'SHELXS-97 (Sheldrick, 1990)'
_diffrn_ambient_temperature 293(2)
_diffrn_measured_fraction_theta_full 0.994
_diffrn_measured_fraction_theta_max 0.994
_diffrn_measurement_device_type 'CCD area detector'
_diffrn_measurement_method 'phi and omega scans'
_diffrn_radiation_monochromator graphite
_diffrn_radiation_source 'fine-focus sealed tube'
_diffrn_radiation_type MoK\a
_diffrn_radiation_wavelength 0.71073
_diffrn_reflns_av_R_equivalents 0.0263
_diffrn_reflns_av_sigmaI/netI 0.0482
_diffrn_reflns_limit_h_max 8
_diffrn_reflns_limit_h_min -7
_diffrn_reflns_limit_k_max 21
_diffrn_reflns_limit_k_min -15
_diffrn_reflns_limit_l_max 9
_diffrn_reflns_limit_l_min -9
_diffrn_reflns_number 5066
_diffrn_reflns_theta_full 25.00
_diffrn_reflns_theta_max 25.00
_diffrn_reflns_theta_min 2.22
_exptl_absorpt_coefficient_mu 2.286
_exptl_absorpt_correction_T_max 0.6973
_exptl_absorpt_correction_T_min 0.6214
_exptl_absorpt_correction_type multi-scan
_exptl_absorpt_process_details 'SADABS (Sheldrick, 1996)'
_exptl_crystal_colour black
_exptl_crystal_density_diffrn 1.761
_exptl_crystal_density_meas 0
_exptl_crystal_density_method 'not measured'
_exptl_crystal_description hexagonal
_exptl_crystal_F_000 524
_exptl_crystal_size_max 0.23
_exptl_crystal_size_mid 0.18
_exptl_crystal_size_min 0.17
_refine_diff_density_max 2.080
_refine_diff_density_min -0.520
_refine_diff_density_rms 0.168
_refine_ls_abs_structure_details 'Flack H D (1983), Acta Cryst. A39, 876-881'
_refine_ls_abs_structure_Flack 0.06(3)
_refine_ls_extinction_method none
_refine_ls_goodness_of_fit_ref 1.107
_refine_ls_hydrogen_treatment constr
_refine_ls_matrix_type full
_refine_ls_number_parameters 280
_refine_ls_number_reflns 2678
_refine_ls_number_restraints 1
_refine_ls_restrained_S_all 1.107
_refine_ls_R_factor_all 0.0749
_refine_ls_R_factor_gt 0.0711
_refine_ls_shift/su_max 0.000
_refine_ls_shift/su_mean 0.000
_refine_ls_structure_factor_coef Fsqd
_refine_ls_weighting_details 'calc w=1/[\s^2^(Fo^2^)+(0.1403P)^2^+0.1479P] where P=(Fo^2^+2Fc^2^)/3'
_refine_ls_weighting_scheme calc
_refine_ls_wR_factor_gt 0.1835
_refine_ls_wR_factor_ref 0.1879
_reflns_number_gt 2475
_reflns_number_total 2678
_reflns_threshold_expression >2sigma(I)
_cod_data_source_file b517969f.txt
_cod_data_source_block 0427am
_cod_depositor_comments
;
The following automatic conversions were performed:
'_symmetry_cell_setting' value 'Monoclinic' changed to 'monoclinic'
according to '/home/saulius/struct/CIF-dictionaries/cif_core.dic'
dictionary named 'cif_core.dic' version 2.4.1 from
2010-06-29.

'_exptl_absorpt_correction_type' value 'Multi-scan' changed
to 'multi-scan' according to
'/home/saulius/struct/CIF-dictionaries/cif_core.dic' dictionary named
'cif_core.dic' version 2.4.1 from 2010-06-29.

Automatic conversion script
Id: cif_fix_enum 1527 2010-12-29 10:47:43Z saulius 
;
_cod_original_sg_symbol_H-M P2(1)
_cod_database_code 7007133

loop_
_symmetry_equiv_pos_as_xyz
'x, y, z'
'-x, y+1/2, -z'

loop_
_atom_site_label
_atom_site_type_symbol
_atom_site_fract_x
_atom_site_fract_y
_atom_site_fract_z
_atom_site_U_iso_or_equiv
_atom_site_adp_type
_atom_site_occupancy
_atom_site_symmetry_multiplicity
_atom_site_calc_flag
_atom_site_refinement_flags
_atom_site_disorder_assembly
_atom_site_disorder_group
Cu1 Cu 0.67311(18) 0.79075(7) 0.35853(19) 0.0555(4) Uani 1 1 d . . .
Cu2 Cu 0.0881(2) 0.51103(7) 0.29049(15) 0.0527(4) Uani 1 1 d . . .
N1 N 0.6400(11) 0.7128(5) 0.5659(10) 0.0411(18) Uani 1 1 d . . .
N2 N 0.2985(10) 0.5985(4) 0.2186(9) 0.0301(15) Uani 1 1 d . . .
N3 N 0.0195(11) 0.4980(4) 0.0340(9) 0.0336(16) Uani 1 1 d . . .
N4 N 0.2376(10) 0.6646(4) -0.0425(9) 0.0310(15) Uani 1 1 d . . .
N5 N 0.5192(11) 0.8312(4) 0.0625(11) 0.0392(17) Uani 1 1 d . . .
N6 N 0.4425(9) 0.7163(4) 0.2222(8) 0.0287(15) Uani 1 1 d . . .
N7 N 0.9085(18) 0.5919(6) 0.3173(13) 0.064(3) Uani 1 1 d . . .
N8 N 0.2658(14) 0.3822(6) 0.5230(12) 0.053(2) Uani 1 1 d . . .
S1 S 0.9698(4) 0.74480(18) 0.3234(4) 0.0558(7) Uani 1 1 d . . .
C1 C 0.7282(15) 0.7184(7) 0.7352(13) 0.049(2) Uani 1 1 d . . .
H1 H 0.8171 0.7572 0.7842 0.058 Uiso 1 1 calc R . .
C2 C 0.6907(16) 0.6666(8) 0.8444(12) 0.059(4) Uani 1 1 d . . .
H2 H 0.7522 0.6719 0.9645 0.071 Uiso 1 1 calc R . .
C3 C 0.5668(15) 0.6101(8) 0.7751(13) 0.050(3) Uani 1 1 d . . .
H3 H 0.5441 0.5751 0.8465 0.060 Uiso 1 1 calc R . .
C4 C 0.4731(14) 0.6037(6) 0.5986(13) 0.043(2) Uani 1 1 d . . .
H4 H 0.3862 0.5646 0.5483 0.052 Uiso 1 1 calc R . .
C5 C 0.5106(11) 0.6573(5) 0.4956(10) 0.0304(17) Uani 1 1 d . . .
C6 C 0.4140(11) 0.6568(5) 0.3024(10) 0.0278(16) Uani 1 1 d . . .
C7 C 0.2140(12) 0.6068(5) 0.0462(10) 0.0298(17) Uani 1 1 d . . .
C8 C 0.0817(13) 0.5466(5) -0.0580(11) 0.0321(17) Uani 1 1 d . . .
C9 C -0.0998(16) 0.4420(6) -0.0565(14) 0.046(2) Uani 1 1 d . . .
H9 H -0.1429 0.4072 0.0035 0.056 Uiso 1 1 calc R . .
C10 C -0.1603(17) 0.4343(7) -0.2341(16) 0.057(3) Uani 1 1 d . . .
H10 H -0.2419 0.3951 -0.2923 0.068 Uiso 1 1 calc R . .
C11 C -0.0976(14) 0.4857(7) -0.3225(12) 0.048(3) Uani 1 1 d . . .
H11 H -0.1389 0.4824 -0.4425 0.057 Uiso 1 1 calc R . .
C12 C 0.0230(14) 0.5403(6) -0.2355(11) 0.038(2) Uani 1 1 d . . .
H12 H 0.0683 0.5747 -0.2950 0.046 Uiso 1 1 calc R . .
C13 C 0.3530(10) 0.7179(5) 0.0536(10) 0.0259(16) Uani 1 1 d . . .
C14 C 0.3848(11) 0.7829(5) -0.0385(11) 0.0293(17) Uani 1 1 d . . .
C15 C 0.2840(14) 0.7919(7) -0.2176(11) 0.043(2) Uani 1 1 d . . .
H15 H 0.1913 0.7571 -0.2852 0.052 Uiso 1 1 calc R . .
C16 C 0.3257(18) 0.8534(7) -0.2905(15) 0.058(3) Uani 1 1 d . . .
H16 H 0.2584 0.8613 -0.4094 0.069 Uiso 1 1 calc R . .
C17 C 0.4650(17) 0.9034(7) -0.1907(15) 0.058(3) Uani 1 1 d . . .
H17 H 0.4977 0.9446 -0.2404 0.070 Uiso 1 1 calc R . .
C18 C 0.5562(16) 0.8914(6) -0.0140(15) 0.051(3) Uani 1 1 d . . .
H18 H 0.6472 0.9262 0.0554 0.061 Uiso 1 1 calc R . .
C19 C 0.9331(13) 0.6574(6) 0.3240(11) 0.039(2) Uani 1 1 d . . .
C20 C 0.2055(15) 0.4337(5) 0.4424(11) 0.036(2) Uani 1 1 d . . .

loop_
_atom_site_aniso_label
_atom_site_aniso_U_11
_atom_site_aniso_U_22
_atom_site_aniso_U_33
_atom_site_aniso_U_23
_atom_site_aniso_U_13
_atom_site_aniso_U_12
Cu1 0.0538(7) 0.0320(7) 0.0731(9) -0.0242(7) 0.0161(6) -0.0067(6)
Cu2 0.0831(9) 0.0315(7) 0.0451(6) 0.0139(6) 0.0266(6) 0.0125(6)
N1 0.046(4) 0.031(5) 0.043(4) -0.005(4) 0.014(3) -0.003(3)
N2 0.034(3) 0.022(4) 0.035(4) 0.000(3) 0.014(3) 0.001(3)
N3 0.047(4) 0.014(4) 0.044(4) -0.004(3) 0.023(3) -0.005(3)
N4 0.040(3) 0.024(4) 0.030(3) 0.000(3) 0.014(3) -0.004(3)
N5 0.046(4) 0.020(4) 0.052(4) 0.004(4) 0.019(4) -0.005(3)
N6 0.032(3) 0.021(4) 0.030(3) -0.003(3) 0.009(2) -0.001(3)
N7 0.105(7) 0.043(7) 0.049(5) 0.011(4) 0.035(5) 0.044(6)
N8 0.060(5) 0.041(6) 0.055(5) 0.007(5) 0.018(4) -0.005(4)
S1 0.0500(12) 0.0504(18) 0.0678(16) -0.0110(14) 0.0234(11) 0.0024(12)
C1 0.054(5) 0.038(6) 0.048(5) -0.019(5) 0.013(4) -0.007(5)
C2 0.058(6) 0.090(11) 0.023(4) -0.005(5) 0.009(4) 0.032(6)
C3 0.055(5) 0.054(7) 0.043(5) 0.011(5) 0.022(4) 0.013(5)
C4 0.049(5) 0.035(6) 0.045(5) 0.007(4) 0.019(4) 0.003(4)
C5 0.032(3) 0.031(5) 0.024(4) 0.002(3) 0.006(3) 0.000(3)
C6 0.033(4) 0.020(4) 0.029(4) 0.003(3) 0.010(3) 0.005(3)
C7 0.042(4) 0.025(5) 0.024(4) 0.002(3) 0.015(3) 0.001(4)
C8 0.044(4) 0.016(4) 0.038(4) -0.006(4) 0.017(3) -0.006(3)
C9 0.063(5) 0.024(5) 0.060(6) -0.015(5) 0.033(5) -0.021(4)
C10 0.065(6) 0.041(7) 0.066(7) -0.034(6) 0.027(5) -0.022(5)
C11 0.049(5) 0.059(7) 0.034(4) -0.019(5) 0.014(4) -0.012(5)
C12 0.052(5) 0.033(5) 0.032(4) -0.003(4) 0.019(3) -0.006(4)
C13 0.021(3) 0.024(4) 0.035(4) -0.001(3) 0.013(3) 0.003(3)
C14 0.031(3) 0.020(4) 0.038(4) 0.000(4) 0.015(3) -0.003(3)
C15 0.060(5) 0.040(6) 0.027(4) 0.011(4) 0.014(4) -0.002(5)
C16 0.076(7) 0.046(7) 0.044(6) 0.028(5) 0.014(5) -0.007(6)
C17 0.071(6) 0.040(7) 0.067(7) 0.028(6) 0.031(6) -0.011(5)
C18 0.055(5) 0.025(6) 0.066(6) 0.011(5) 0.017(5) -0.018(4)
C19 0.040(4) 0.054(7) 0.027(4) 0.000(4) 0.016(3) 0.007(4)
C20 0.063(5) 0.016(5) 0.037(5) 0.012(4) 0.026(4) 0.006(4)

loop_
_atom_type_symbol
_atom_type_description
_atom_type_scat_dispersion_real
_atom_type_scat_dispersion_imag
_atom_type_scat_source
C C 0.0033 0.0016 'International Tables Vol C Tables 4.2.6.8 and 6.1.1.4'
H H 0.0000 0.0000 'International Tables Vol C Tables 4.2.6.8 and 6.1.1.4'
N N 0.0061 0.0033 'International Tables Vol C Tables 4.2.6.8 and 6.1.1.4'
S S 0.1246 0.1234 'International Tables Vol C Tables 4.2.6.8 and 6.1.1.4'
Cu Cu 0.3201 1.2651 'International Tables Vol C Tables 4.2.6.8 and 6.1.1.4'

loop_
_geom_angle_atom_site_label_1
_geom_angle_atom_site_label_2
_geom_angle_atom_site_label_3
_geom_angle
_geom_angle_site_symmetry_1
_geom_angle_site_symmetry_3
_geom_angle_publ_flag
N8 Cu1 N6 146.0(3) 2_656 . ?
N8 Cu1 N1 102.8(4) 2_656 . ?
N6 Cu1 N1 74.0(3) . . ?
N8 Cu1 S1 110.2(3) 2_656 . ?
N6 Cu1 S1 103.4(2) . . ?
N1 Cu1 S1 102.6(2) . . ?
N8 Cu1 N5 100.6(4) 2_656 . ?
N6 Cu1 N5 72.2(3) . . ?
N1 Cu1 N5 145.3(3) . . ?
S1 Cu1 N5 92.9(2) . . ?
C20 Cu2 N7 127.9(4) . 1_455 ?
C20 Cu2 N3 119.5(4) . . ?
N7 Cu2 N3 107.6(3) 1_455 . ?
C20 Cu2 N2 121.6(3) . . ?
N7 Cu2 N2 90.3(4) 1_455 . ?
N3 Cu2 N2 74.5(3) . . ?
C1 N1 C5 119.3(9) . . ?
C1 N1 Cu1 127.9(7) . . ?
C5 N1 Cu1 112.8(6) . . ?
C7 N2 C6 113.2(7) . . ?
C7 N2 Cu2 106.5(5) . . ?
C6 N2 Cu2 134.1(5) . . ?
C8 N3 C9 116.5(7) . . ?
C8 N3 Cu2 121.7(6) . . ?
C9 N3 Cu2 121.6(6) . . ?
C13 N4 C7 115.2(7) . . ?
C14 N5 C18 117.6(8) . . ?
C14 N5 Cu1 112.0(6) . . ?
C18 N5 Cu1 130.3(7) . . ?
C13 N6 C6 117.2(7) . . ?
C13 N6 Cu1 121.6(6) . . ?
C6 N6 Cu1 119.7(5) . . ?
C19 N7 Cu2 130.7(9) . 1_655 ?
C20 N8 Cu1 171.7(9) . 2_646 ?
C19 S1 Cu1 101.8(3) . . ?
N1 C1 C2 121.1(10) . . ?
N1 C1 H1 119.4 . . ?
C2 C1 H1 119.4 . . ?
C3 C2 C1 119.7(9) . . ?
C3 C2 H2 120.1 . . ?
C1 C2 H2 120.1 . . ?
C2 C3 C4 119.8(11) . . ?
C2 C3 H3 120.1 . . ?
C4 C3 H3 120.1 . . ?
C3 C4 C5 118.5(10) . . ?
C3 C4 H4 120.7 . . ?
C5 C4 H4 120.7 . . ?
N1 C5 C4 121.5(8) . . ?
N1 C5 C6 115.3(7) . . ?
C4 C5 C6 123.2(8) . . ?
N6 C6 N2 124.0(7) . . ?
N6 C6 C5 116.4(7) . . ?
N2 C6 C5 119.6(7) . . ?
N2 C7 N4 125.9(8) . . ?
N2 C7 C8 117.6(7) . . ?
N4 C7 C8 116.5(7) . . ?
N3 C8 C12 121.7(8) . . ?
N3 C8 C7 114.9(7) . . ?
C12 C8 C7 123.4(8) . . ?
N3 C9 C10 122.9(9) . . ?
N3 C9 H9 118.5 . . ?
C10 C9 H9 118.5 . . ?
C11 C10 C9 118.5(9) . . ?
C11 C10 H10 120.7 . . ?
C9 C10 H10 120.7 . . ?
C12 C11 C10 119.5(9) . . ?
C12 C11 H11 120.3 . . ?
C10 C11 H11 120.3 . . ?
C11 C12 C8 120.8(9) . . ?
C11 C12 H12 119.6 . . ?
C8 C12 H12 119.6 . . ?
N6 C13 N4 124.5(8) . . ?
N6 C13 C14 118.1(7) . . ?
N4 C13 C14 117.3(7) . . ?
N5 C14 C15 122.9(8) . . ?
N5 C14 C13 114.8(7) . . ?
C15 C14 C13 122.3(8) . . ?
C16 C15 C14 117.9(10) . . ?
C16 C15 H15 121.1 . . ?
C14 C15 H15 121.1 . . ?
C17 C16 C15 120.6(10) . . ?
C17 C16 H16 119.7 . . ?
C15 C16 H16 119.7 . . ?
C16 C17 C18 118.2(9) . . ?
C16 C17 H17 120.9 . . ?
C18 C17 H17 120.9 . . ?
N5 C18 C17 122.8(10) . . ?
N5 C18 H18 118.6 . . ?
C17 C18 H18 118.6 . . ?
N7 C19 S1 176.7(8) . . ?
N8 C20 Cu2 173.5(9) . . ?

loop_
_geom_bond_atom_site_label_1
_geom_bond_atom_site_label_2
_geom_bond_distance
_geom_bond_site_symmetry_2
_geom_bond_publ_flag
Cu1 N8 1.909(10) 2_656 ?
Cu1 N6 2.085(7) . ?
Cu1 N1 2.322(9) . ?
Cu1 S1 2.362(3) . ?
Cu1 N5 2.399(8) . ?
Cu2 C20 1.867(9) . ?
Cu2 N7 2.011(9) 1_455 ?
Cu2 N3 2.017(7) . ?
Cu2 N2 2.404(7) . ?
N1 C1 1.309(13) . ?
N1 C5 1.338(12) . ?
N2 C7 1.336(10) . ?
N2 C6 1.359(11) . ?
N3 C8 1.353(11) . ?
N3 C9 1.354(12) . ?
N4 C13 1.323(11) . ?
N4 C7 1.338(11) . ?
N5 C14 1.328(12) . ?
N5 C18 1.349(12) . ?
N6 C13 1.300(10) . ?
N6 C6 1.334(11) . ?
N7 C19 1.211(16) . ?
N7 Cu2 2.011(9) 1_655 ?
N8 C20 1.142(12) . ?
N8 Cu1 1.909(10) 2_646 ?
S1 C19 1.624(12) . ?
C1 C2 1.408(18) . ?
C1 H1 0.9300 . ?
C2 C3 1.332(19) . ?
C2 H2 0.9300 . ?
C3 C4 1.366(15) . ?
C3 H3 0.9300 . ?
C4 C5 1.394(14) . ?
C4 H4 0.9300 . ?
C5 C6 1.488(11) . ?
C7 C8 1.486(11) . ?
C8 C12 1.379(12) . ?
C9 C10 1.382(16) . ?
C9 H9 0.9300 . ?
C10 C11 1.368(17) . ?
C10 H10 0.9300 . ?
C11 C12 1.331(14) . ?
C11 H11 0.9300 . ?
C12 H12 0.9300 . ?
C13 C14 1.482(12) . ?
C14 C15 1.394(12) . ?
C15 C16 1.365(16) . ?
C15 H15 0.9300 . ?
C16 C17 1.364(18) . ?
C16 H16 0.9300 . ?
C17 C18 1.380(17) . ?
C17 H17 0.9300 . ?
C18 H18 0.9300 . ?

loop_
_geom_torsion_atom_site_label_1
_geom_torsion_atom_site_label_2
_geom_torsion_atom_site_label_3
_geom_torsion_atom_site_label_4
_geom_torsion
_geom_torsion_site_symmetry_1
_geom_torsion_site_symmetry_2
_geom_torsion_site_symmetry_3
_geom_torsion_site_symmetry_4
_geom_torsion_publ_flag
N8 Cu1 N1 C1 -27.7(9) 2_656 . . . ?
N6 Cu1 N1 C1 -172.7(9) . . . . ?
S1 Cu1 N1 C1 86.7(8) . . . . ?
N5 Cu1 N1 C1 -158.9(7) . . . . ?
N8 Cu1 N1 C5 151.1(6) 2_656 . . . ?
N6 Cu1 N1 C5 6.1(6) . . . . ?
S1 Cu1 N1 C5 -94.4(6) . . . . ?
N5 Cu1 N1 C5 19.9(9) . . . . ?
C20 Cu2 N2 C7 133.6(6) . . . . ?
N7 Cu2 N2 C7 -90.0(6) 1_455 . . . ?
N3 Cu2 N2 C7 18.2(5) . . . . ?
C20 Cu2 N2 C6 -77.1(8) . . . . ?
N7 Cu2 N2 C6 59.3(8) 1_455 . . . ?
N3 Cu2 N2 C6 167.5(8) . . . . ?
C20 Cu2 N3 C8 -129.6(7) . . . . ?
N7 Cu2 N3 C8 73.5(8) 1_455 . . . ?
N2 Cu2 N3 C8 -11.7(6) . . . . ?
C20 Cu2 N3 C9 53.7(8) . . . . ?
N7 Cu2 N3 C9 -103.1(8) 1_455 . . . ?
N2 Cu2 N3 C9 171.6(8) . . . . ?
N8 Cu1 N5 C14 -152.2(6) 2_656 . . . ?
N6 Cu1 N5 C14 -6.6(5) . . . . ?
N1 Cu1 N5 C14 -20.5(9) . . . . ?
S1 Cu1 N5 C14 96.6(6) . . . . ?
N8 Cu1 N5 C18 31.6(10) 2_656 . . . ?
N6 Cu1 N5 C18 177.3(9) . . . . ?
N1 Cu1 N5 C18 163.4(8) . . . . ?
S1 Cu1 N5 C18 -79.6(9) . . . . ?
N8 Cu1 N6 C13 92.9(8) 2_656 . . . ?
N1 Cu1 N6 C13 -177.8(6) . . . . ?
S1 Cu1 N6 C13 -78.3(6) . . . . ?
N5 Cu1 N6 C13 10.4(6) . . . . ?
N8 Cu1 N6 C6 -101.2(8) 2_656 . . . ?
N1 Cu1 N6 C6 -11.9(6) . . . . ?
S1 Cu1 N6 C6 87.6(6) . . . . ?
N5 Cu1 N6 C6 176.3(6) . . . . ?
N8 Cu1 S1 C19 150.4(4) 2_656 . . . ?
N6 Cu1 S1 C19 -34.8(4) . . . . ?
N1 Cu1 S1 C19 41.5(4) . . . . ?
N5 Cu1 S1 C19 -107.2(4) . . . . ?
C5 N1 C1 C2 0.6(14) . . . . ?
Cu1 N1 C1 C2 179.4(7) . . . . ?
N1 C1 C2 C3 1.4(16) . . . . ?
C1 C2 C3 C4 -1.6(16) . . . . ?
C2 C3 C4 C5 0.0(15) . . . . ?
C1 N1 C5 C4 -2.3(13) . . . . ?
Cu1 N1 C5 C4 178.8(7) . . . . ?
C1 N1 C5 C6 178.5(8) . . . . ?
Cu1 N1 C5 C6 -0.5(9) . . . . ?
C3 C4 C5 N1 2.0(14) . . . . ?
C3 C4 C5 C6 -178.8(8) . . . . ?
C13 N6 C6 N2 0.1(11) . . . . ?
Cu1 N6 C6 N2 -166.4(5) . . . . ?
C13 N6 C6 C5 -177.6(6) . . . . ?
Cu1 N6 C6 C5 15.9(9) . . . . ?
C7 N2 C6 N6 -0.4(10) . . . . ?
Cu2 N2 C6 N6 -148.1(6) . . . . ?
C7 N2 C6 C5 177.3(7) . . . . ?
Cu2 N2 C6 C5 29.5(10) . . . . ?
N1 C5 C6 N6 -9.4(10) . . . . ?
C4 C5 C6 N6 171.4(8) . . . . ?
N1 C5 C6 N2 172.8(7) . . . . ?
C4 C5 C6 N2 -6.4(12) . . . . ?
C6 N2 C7 N4 0.9(11) . . . . ?
Cu2 N2 C7 N4 157.4(7) . . . . ?
C6 N2 C7 C8 -179.1(7) . . . . ?
Cu2 N2 C7 C8 -22.6(8) . . . . ?
C13 N4 C7 N2 -1.2(11) . . . . ?
C13 N4 C7 C8 178.8(7) . . . . ?
C9 N3 C8 C12 1.3(13) . . . . ?
Cu2 N3 C8 C12 -175.5(7) . . . . ?
C9 N3 C8 C7 -179.4(8) . . . . ?
Cu2 N3 C8 C7 3.7(10) . . . . ?
N2 C7 C8 N3 15.5(11) . . . . ?
N4 C7 C8 N3 -164.5(7) . . . . ?
N2 C7 C8 C12 -165.2(8) . . . . ?
N4 C7 C8 C12 14.8(12) . . . . ?
C8 N3 C9 C10 -1.1(14) . . . . ?
Cu2 N3 C9 C10 175.7(8) . . . . ?
N3 C9 C10 C11 -0.3(17) . . . . ?
C9 C10 C11 C12 1.5(17) . . . . ?
C10 C11 C12 C8 -1.4(16) . . . . ?
N3 C8 C12 C11 -0.1(14) . . . . ?
C7 C8 C12 C11 -179.3(9) . . . . ?
C6 N6 C13 N4 -0.4(10) . . . . ?
Cu1 N6 C13 N4 165.8(6) . . . . ?
C6 N6 C13 C14 -179.2(7) . . . . ?
Cu1 N6 C13 C14 -12.9(9) . . . . ?
C7 N4 C13 N6 0.9(11) . . . . ?
C7 N4 C13 C14 179.7(6) . . . . ?
C18 N5 C14 C15 0.5(13) . . . . ?
Cu1 N5 C14 C15 -176.2(7) . . . . ?
C18 N5 C14 C13 179.4(8) . . . . ?
Cu1 N5 C14 C13 2.7(8) . . . . ?
N6 C13 C14 N5 5.7(10) . . . . ?
N4 C13 C14 N5 -173.2(7) . . . . ?
N6 C13 C14 C15 -175.4(8) . . . . ?
N4 C13 C14 C15 5.7(11) . . . . ?
N5 C14 C15 C16 -0.4(14) . . . . ?
C13 C14 C15 C16 -179.2(9) . . . . ?
C14 C15 C16 C17 1.4(18) . . . . ?
C15 C16 C17 C18 -2.3(19) . . . . ?
C14 N5 C18 C17 -1.6(16) . . . . ?
Cu1 N5 C18 C17 174.4(8) . . . . ?
C16 C17 C18 N5 2.5(19) . . . . ?
Cu2 N7 C19 S1 46(17) 1_655 . . . ?
Cu1 S1 C19 N7 135(16) . . . . ?
Cu1 N8 C20 Cu2 -36(12) 2_646 . . . ?
N7 Cu2 C20 N8 116(7) 1_455 . . . ?
N3 Cu2 C20 N8 -36(7) . . . . ?
N2 Cu2 C20 N8 -125(7) . . . . ?
